data_4076226
loop_
_publ_author_name
'Cheung, Mak-Shuen'
'Chan, Hoi-Shan'
'Xie, Zuowei'

_publ_section_title
;
 Synthesis, Structural Characterization, and Reactivity of 13-Vertex
 Lanthanacarboranes Bearing \h7-arachno-Carboranyl Ligands
;
_journal_issue 18
_journal_name_full Organometallics
_journal_page_first 4468
_journal_paper_doi 10.1021/om050417j
_journal_volume 24
_journal_year 2005
_chemical_formula_sum 'C68 H128 B20 Er2 K2 N4 O12'
_chemical_formula_weight 1822.66
_chemical_name_systematic
; 
 ? 
;
_space_group_IT_number 14
_symmetry_cell_setting monoclinic
_symmetry_space_group_name_Hall '-P 2yn'
_symmetry_space_group_name_H-M 'P 1 21/n 1'
_atom_sites_solution_hydrogens geom
_atom_sites_solution_primary direct
_atom_sites_solution_secondary difmap
_audit_creation_method SHELXL-97
_cell_angle_alpha 90.00
_cell_angle_beta 100.2980(10)
_cell_angle_gamma 90.00
_cell_formula_units_Z 2
_cell_length_a 10.6328(5)
_cell_length_b 16.3658(8)
_cell_length_c 26.4922(13)
_cell_measurement_temperature 293(2)
_cell_volume 4535.8(4)
_computing_cell_refinement 'Bruker SMART'
_computing_data_collection 'Bruker SMART'
_computing_data_reduction 'Bruker SHELXTL'
_computing_molecular_graphics 'Bruker SHELXTL'
_computing_publication_material 'Bruker SHELXTL'
_computing_structure_refinement 'SHELXL-97 (Sheldrick, 1997)'
_computing_structure_solution 'SHELXS-97 (Sheldrick, 1990)'
_diffrn_ambient_temperature 293(2)
_diffrn_measured_fraction_theta_full 1.000
_diffrn_measured_fraction_theta_max 1.000
_diffrn_measurement_device_type 'CCD area detector'
_diffrn_measurement_method 'phi and omega scans'
_diffrn_radiation_monochromator graphite
_diffrn_radiation_source 'fine-focus sealed tube'
_diffrn_radiation_type MoK\a
_diffrn_radiation_wavelength 0.71073
_diffrn_reflns_av_R_equivalents 0.0621
_diffrn_reflns_av_sigmaI/netI 0.0761
_diffrn_reflns_limit_h_max 11
_diffrn_reflns_limit_h_min -12
_diffrn_reflns_limit_k_max 19
_diffrn_reflns_limit_k_min -17
_diffrn_reflns_limit_l_max 31
_diffrn_reflns_limit_l_min -30
_diffrn_reflns_number 24056
_diffrn_reflns_theta_full 25.00
_diffrn_reflns_theta_max 25.00
_diffrn_reflns_theta_min 1.47
_exptl_absorpt_coefficient_mu 1.983
_exptl_absorpt_correction_T_max 1.0000
_exptl_absorpt_correction_T_min 0.6812
_exptl_absorpt_correction_type sadabs
_exptl_crystal_colour pink
_exptl_crystal_density_diffrn 1.335
_exptl_crystal_density_method 'not measured'
_exptl_crystal_description block
_exptl_crystal_F_000 1868
_exptl_crystal_size_max 0.50
_exptl_crystal_size_mid 0.50
_exptl_crystal_size_min 0.40
_refine_diff_density_max 1.295
_refine_diff_density_min -1.021
_refine_diff_density_rms 0.131
_refine_ls_extinction_method none
_refine_ls_goodness_of_fit_ref 1.049
_refine_ls_hydrogen_treatment riding
_refine_ls_matrix_type full
_refine_ls_number_parameters 463
_refine_ls_number_reflns 7975
_refine_ls_number_restraints 8
_refine_ls_restrained_S_all 1.051
_refine_ls_R_factor_all 0.1022
_refine_ls_R_factor_gt 0.0548
_refine_ls_shift/su_max 0.090
_refine_ls_shift/su_mean 0.019
_refine_ls_structure_factor_coef Fsqd
_refine_ls_weighting_details 'calc w=1/[\s^2^(Fo^2^)+(0.0818P)^2^+2.6942P] where P=(Fo^2^+2Fc^2^)/3'
_refine_ls_weighting_scheme calc
_refine_ls_wR_factor_gt 0.1302
_refine_ls_wR_factor_ref 0.1573
_reflns_number_gt 5089
_reflns_number_total 7975
_reflns_threshold_expression >2sigma(I)
_cod_data_source_file tom050489si20050526_050851.cif
_cod_data_source_block 10
_cod_original_sg_symbol_H-M P2(1)/n
_cod_database_code 4076226

loop_
_symmetry_equiv_pos_as_xyz
'x, y, z'
'-x+1/2, y+1/2, -z+1/2'
'-x, -y, -z'
'x-1/2, -y-1/2, z-1/2'

loop_
_atom_site_label
_atom_site_type_symbol
_atom_site_fract_x
_atom_site_fract_y
_atom_site_fract_z
_atom_site_U_iso_or_equiv
_atom_site_adp_type
_atom_site_occupancy
_atom_site_symmetry_multiplicity
_atom_site_calc_flag
_atom_site_refinement_flags
Er1 Er 0.576004(13) 0.065965(8) 0.453593(6) 0.03906(4) Uani 1 1 d .
K1 K 0.33591(8) 0.34050(5) 0.60237(3) 0.0576(3) Uani 1 1 d .
N1 N 0.5676(3) 0.07154(19) 0.35470(12) 0.0626(10) Uani 1 1 d .
N2 N 0.8128(3) 0.0671(2) 0.44225(14) 0.0771(12) Uani 1 1 d .
C2 C 0.4339(3) 0.1701(2) 0.41805(13) 0.0501(11) Uani 1 1 d .
C5 C 0.6764(3) 0.11940(19) 0.53294(12) 0.0420(10) Uani 1 1 d .
H5 H 0.7689 0.0889 0.5455 0.050 Uiso 1 1 calc R
C11 C 0.3920(4) 0.1739(2) 0.35987(14) 0.0695(14) Uani 1 1 d .
H11A H 0.2999 0.1804 0.3515 0.083 Uiso 1 1 calc R
H11B H 0.4311 0.2208 0.3465 0.083 Uiso 1 1 calc R
C12 C 0.4312(4) 0.0960(3) 0.33512(15) 0.0729(15) Uani 1 1 d .
H12A H 0.3753 0.0518 0.3415 0.087 Uiso 1 1 calc R
H12B H 0.4196 0.1040 0.2983 0.087 Uiso 1 1 calc R
C13 C 0.6518(4) 0.1325(3) 0.33769(16) 0.0806(16) Uani 1 1 d .
H13A H 0.6430 0.1304 0.3010 0.121 Uiso 1 1 calc R
H13B H 0.7388 0.1210 0.3530 0.121 Uiso 1 1 calc R
H13C H 0.6288 0.1859 0.3479 0.121 Uiso 1 1 calc R
C14 C 0.5909(4) -0.0074(3) 0.33341(16) 0.0816(16) Uani 1 1 d .
H14A H 0.5868 -0.0023 0.2970 0.122 Uiso 1 1 calc R
H14B H 0.5273 -0.0455 0.3401 0.122 Uiso 1 1 calc R
H14C H 0.6741 -0.0266 0.3490 0.122 Uiso 1 1 calc R
C15 C 0.9048(4) 0.0924(2) 0.46418(17) 0.0713(14) Uani 1 1 d .
C16 C 1.0244(4) 0.1249(3) 0.4954(2) 0.111(2) Uani 1 1 d .
H16A H 1.0050 0.1720 0.5142 0.166 Uiso 1 1 calc R
H16B H 1.0827 0.1400 0.4732 0.166 Uiso 1 1 calc R
H16C H 1.0628 0.0836 0.5190 0.166 Uiso 1 1 calc R
C21 C 0.0955(6) 0.2226(4) 0.6542(3) 0.203(3) Uani 1 1 d .
H21A H 0.0506 0.1999 0.6798 0.244 Uiso 1 1 calc R
H21B H 0.1226 0.1776 0.6348 0.244 Uiso 1 1 calc R
C22 C 0.0073(5) 0.2773(4) 0.6189(3) 0.163(3) Uani 1 1 d .
H22A H -0.0683 0.2469 0.6036 0.196 Uiso 1 1 calc R
H22B H -0.0195 0.3224 0.6382 0.196 Uiso 1 1 calc R
C23 C -0.0108(4) 0.3595(3) 0.5456(2) 0.123(2) Uani 1 1 d .
H23A H -0.0396 0.4053 0.5638 0.148 Uiso 1 1 calc R
H23B H -0.0854 0.3298 0.5286 0.148 Uiso 1 1 calc R
C24 C 0.0612(5) 0.3886(3) 0.5085(2) 0.112(2) Uani 1 1 d .
H24A H 0.0964 0.3423 0.4928 0.135 Uiso 1 1 calc R
H24B H 0.0050 0.4180 0.4818 0.135 Uiso 1 1 calc R
C25 C 0.2370(5) 0.4688(3) 0.49650(17) 0.107(2) Uani 1 1 d .
H25A H 0.1843 0.4953 0.4674 0.128 Uiso 1 1 calc R
H25B H 0.2817 0.4237 0.4838 0.128 Uiso 1 1 calc R
C26 C 0.3301(5) 0.5278(3) 0.52410(17) 0.0943(17) Uani 1 1 d .
H26A H 0.3760 0.5546 0.5003 0.113 Uiso 1 1 calc R
H26B H 0.2860 0.5692 0.5405 0.113 Uiso 1 1 calc R
C27 C 0.5088(5) 0.5328(3) 0.5884(2) 0.1011(18) Uani 1 1 d .
H27A H 0.4718 0.5695 0.6105 0.121 Uiso 1 1 calc R
H27B H 0.5491 0.5653 0.5651 0.121 Uiso 1 1 calc R
C28 C 0.6040(4) 0.4797(3) 0.6194(2) 0.106(2) Uani 1 1 d .
H28A H 0.6387 0.4420 0.5972 0.127 Uiso 1 1 calc R
H28B H 0.6737 0.5127 0.6373 0.127 Uiso 1 1 calc R
C29 C 0.6347(5) 0.3829(4) 0.6858(2) 0.128(3) Uani 1 1 d .
H29A H 0.7101 0.4129 0.7017 0.154 Uiso 1 1 calc R
H29B H 0.6614 0.3398 0.6649 0.154 Uiso 1 1 calc R
C30 C 0.5701(6) 0.3462(4) 0.7266(2) 0.150(3) Uani 1 1 d .
H30A H 0.6303 0.3128 0.7496 0.181 Uiso 1 1 calc R
H30B H 0.5395 0.3893 0.7465 0.181 Uiso 1 1 calc R
C31 C 0.3900(7) 0.2685(4) 0.73825(19) 0.157(3) Uani 1 1 d .
H31A H 0.3515 0.3140 0.7533 0.188 Uiso 1 1 calc R
H31B H 0.4427 0.2384 0.7657 0.188 Uiso 1 1 calc R
C32 C 0.2908(8) 0.2156(4) 0.7116(3) 0.201(4) Uani 1 1 d .
H32A H 0.3271 0.1750 0.6917 0.241 Uiso 1 1 calc R
H32B H 0.2476 0.1877 0.7359 0.241 Uiso 1 1 calc R
C41 C 0.3895(3) 0.06455(18) 0.84239(10) 0.389(4) Uani 1 1 d GD
C42 C 0.3335(4) 0.1287(2) 0.86468(12) 0.221(4) Uani 1 1 d GD
H42 H 0.2487 0.1250 0.8688 0.265 Uiso 1 1 calc R
C43 C 0.4043(5) 0.1983(2) 0.88077(15) 0.274(5) Uani 1 1 d G
H43 H 0.3668 0.2413 0.8957 0.329 Uiso 1 1 calc R
C44 C 0.5311(5) 0.2038(2) 0.87457(18) 0.209(4) Uani 1 1 d G
H44 H 0.5784 0.2504 0.8853 0.251 Uiso 1 1 calc R
C45 C 0.5871(3) 0.1397(3) 0.85228(18) 0.268(4) Uani 1 1 d G
H45 H 0.6719 0.1433 0.8481 0.321 Uiso 1 1 calc R
C46 C 0.5163(3) 0.0700(2) 0.83619(14) 0.206(4) Uani 1 1 d GD
H46 H 0.5538 0.0271 0.8213 0.248 Uiso 1 1 calc R
C47 C 0.3171(6) -0.0145(3) 0.8269(3) 0.328(7) Uani 1 1 d D
H47A H 0.2322 -0.0103 0.8343 0.492 Uiso 1 1 calc R
H47B H 0.3609 -0.0593 0.8458 0.492 Uiso 1 1 calc R
H47C H 0.3127 -0.0237 0.7909 0.492 Uiso 1 1 calc R
C51 C 0.9283(3) 0.04736(16) 0.69143(10) 0.182(3) Uani 1 1 d GD
C52 C 0.8096(3) 0.0834(2) 0.67520(14) 0.125(2) Uani 1 1 d GD
H52 H 0.7632 0.0716 0.6428 0.150 Uiso 1 1 calc R
C53 C 0.7602(4) 0.1370(2) 0.7074(2) 0.190(4) Uani 1 1 d G
H53 H 0.6808 0.1611 0.6965 0.228 Uiso 1 1 calc R
C54 C 0.8296(5) 0.1546(3) 0.75575(18) 0.176(4) Uani 1 1 d G
H54 H 0.7966 0.1905 0.7773 0.211 Uiso 1 1 calc R
C55 C 0.9483(5) 0.1186(3) 0.77198(12) 0.195(4) Uani 1 1 d G
H55 H 0.9947 0.1304 0.8044 0.233 Uiso 1 1 calc R
C56 C 0.9977(4) 0.0650(2) 0.73982(11) 0.179(3) Uani 1 1 d GD
H56 H 1.0771 0.0409 0.7507 0.215 Uiso 1 1 calc R
C57 C 0.9843(5) -0.0108(3) 0.65643(19) 0.205(4) Uani 1 1 d D
H57A H 0.9233 -0.0193 0.6255 0.307 Uiso 1 1 calc R
H57B H 1.0038 -0.0621 0.6736 0.307 Uiso 1 1 calc R
H57C H 1.0610 0.0124 0.6481 0.307 Uiso 1 1 calc R
B3 B 0.5476(4) 0.2259(2) 0.44714(16) 0.0486(12) Uani 1 1 d .
B4 B 0.6606(3) 0.2024(3) 0.50056(17) 0.0497(12) Uani 1 1 d .
B6 B 0.5523(4) 0.0885(2) 0.55274(16) 0.0436(12) Uani 1 1 d .
B7 B 0.3966(3) 0.0966(2) 0.51660(16) 0.0410(11) Uani 1 1 d .
H7 H 0.3319 0.0460 0.5022 0.049 Uiso 1 1 calc R
B8 B 0.3389(4) 0.1333(2) 0.45309(17) 0.0492(13) Uani 1 1 d .
B9 B 0.3841(4) 0.2409(3) 0.45231(18) 0.0565(14) Uani 1 1 d .
B10 B 0.5041(4) 0.2539(3) 0.51459(19) 0.0591(14) Uani 1 1 d .
B11 B 0.6210(4) 0.1909(3) 0.56330(17) 0.0532(13) Uani 1 1 d .
H11 H 0.6753 0.2200 0.5979 0.064 Uiso 1 1 calc R
B12 B 0.4632(4) 0.1733(2) 0.56203(17) 0.0550(13) Uani 1 1 d .
B13 B 0.3454(3) 0.2007(2) 0.50864(16) 0.0476(12) Uani 1 1 d .
O1 O 0.2040(4) 0.2664(2) 0.67891(15) 0.1310(15) Uani 1 1 d .
O2 O 0.0680(3) 0.3073(2) 0.58075(15) 0.1118(14) Uani 1 1 d .
O3 O 0.1601(3) 0.43967(17) 0.53071(12) 0.0847(11) Uani 1 1 d .
O4 O 0.4156(3) 0.48469(17) 0.56110(11) 0.0800(10) Uani 1 1 d .
O5 O 0.5489(3) 0.43645(19) 0.65447(12) 0.0884(12) Uani 1 1 d .
O6 O 0.4684(4) 0.2988(2) 0.70310(11) 0.1089(14) Uani 1 1 d .
H3A H 0.5832 0.2643 0.4194 0.050 Uiso 1 1 d .
H4A H 0.7574 0.2422 0.5062 0.050 Uiso 1 1 d .
H6A H 0.5921 0.0612 0.5880 0.050 Uiso 1 1 d .
H8A H 0.2237 0.1273 0.4322 0.050 Uiso 1 1 d .
H9A H 0.3131 0.2897 0.4277 0.050 Uiso 1 1 d .
H10D H 0.4994 0.3145 0.5243 0.050 Uiso 1 1 d .
H12C H 0.4073 0.2024 0.5846 0.050 Uiso 1 1 d .
H13D H 0.2412 0.2280 0.5146 0.050 Uiso 1 1 d .

loop_
_atom_site_aniso_label
_atom_site_aniso_U_11
_atom_site_aniso_U_22
_atom_site_aniso_U_33
_atom_site_aniso_U_23
_atom_site_aniso_U_13
_atom_site_aniso_U_12
Er1 0.03557(6) 0.02818(6) 0.05415(8) -0.00173(8) 0.00993(5) -0.00109(7)
K1 0.0646(5) 0.0393(4) 0.0699(5) -0.0002(4) 0.0148(4) 0.0020(4)
N1 0.0726(18) 0.0577(19) 0.0609(17) -0.0055(16) 0.0211(14) -0.0033(16)
N2 0.0492(17) 0.077(2) 0.107(3) 0.007(2) 0.0198(17) -0.0027(17)
C2 0.0516(19) 0.0356(18) 0.062(2) 0.0103(17) 0.0061(16) 0.0096(15)
C5 0.0300(15) 0.0385(17) 0.0563(19) -0.0077(16) 0.0041(14) -0.0033(14)
C11 0.076(2) 0.063(3) 0.067(2) 0.013(2) 0.007(2) 0.009(2)
C12 0.092(3) 0.072(3) 0.048(2) 0.008(2) -0.006(2) 0.004(2)
C13 0.089(3) 0.073(3) 0.085(3) 0.006(2) 0.032(2) -0.003(2)
C14 0.095(3) 0.079(3) 0.076(3) -0.009(2) 0.032(2) 0.009(2)
C15 0.063(2) 0.051(2) 0.109(3) -0.006(2) 0.039(2) 0.0036(18)
C16 0.076(3) 0.108(4) 0.146(4) -0.016(4) 0.017(3) -0.025(3)
C21 0.260(5) 0.135(4) 0.235(7) 0.010(4) 0.099(5) -0.128(4)
C22 0.139(4) 0.138(5) 0.237(6) -0.033(5) 0.100(4) -0.065(4)
C23 0.049(3) 0.101(4) 0.206(6) -0.029(4) -0.014(3) 0.006(3)
C24 0.094(3) 0.090(3) 0.133(4) -0.034(3) -0.032(3) 0.034(3)
C25 0.149(4) 0.104(4) 0.064(3) 0.013(3) 0.013(3) 0.043(3)
C26 0.150(4) 0.056(3) 0.086(3) 0.006(2) 0.047(3) 0.026(3)
C27 0.120(3) 0.063(3) 0.135(4) -0.011(3) 0.061(3) -0.039(2)
C28 0.076(3) 0.091(3) 0.149(5) -0.022(3) 0.016(3) -0.032(3)
C29 0.084(3) 0.137(5) 0.147(5) -0.033(4) -0.022(3) 0.022(3)
C30 0.173(5) 0.157(6) 0.096(4) 0.002(4) -0.044(4) 0.050(5)
C31 0.283(8) 0.132(5) 0.062(3) 0.036(3) 0.045(4) 0.044(5)
C32 0.384(11) 0.101(5) 0.125(5) 0.039(4) 0.066(6) -0.046(6)
C41 0.188(7) 0.787(11) 0.204(4) 0.366(4) 0.062(4) 0.189(7)
C42 0.116(5) 0.436(12) 0.112(4) 0.127(6) 0.021(4) 0.011(7)
C43 0.249(7) 0.415(11) 0.152(6) 0.100(7) 0.022(6) 0.205(7)
C44 0.157(6) 0.306(10) 0.145(5) 0.107(6) -0.027(5) -0.025(7)
C45 0.225(5) 0.423(10) 0.166(7) 0.047(7) 0.062(5) 0.228(5)
C46 0.092(4) 0.396(10) 0.129(4) 0.144(5) 0.015(3) 0.064(5)
C47 0.304(13) 0.375(13) 0.282(10) 0.187(9) -0.011(10) -0.077(11)
C51 0.183(6) 0.149(4) 0.209(6) 0.104(4) 0.023(5) -0.070(4)
C52 0.146(5) 0.111(4) 0.104(4) 0.005(3) -0.016(4) -0.048(3)
C53 0.230(8) 0.159(7) 0.172(7) -0.004(6) 0.010(6) -0.061(6)
C54 0.179(7) 0.174(7) 0.160(6) -0.002(6) -0.011(5) -0.001(6)
C55 0.277(9) 0.176(7) 0.101(5) 0.026(5) -0.046(5) -0.078(6)
C56 0.245(6) 0.168(5) 0.089(4) 0.056(3) -0.064(4) -0.136(4)
C57 0.302(7) 0.095(5) 0.263(7) -0.006(5) 0.173(5) -0.029(5)
B3 0.054(2) 0.0298(19) 0.067(2) 0.0021(19) 0.0231(18) -0.0071(16)
B4 0.0306(17) 0.042(2) 0.079(3) -0.003(2) 0.0180(17) -0.0056(16)
B6 0.048(2) 0.0249(18) 0.056(2) -0.0009(17) 0.0040(18) -0.0036(15)
B7 0.0395(19) 0.0173(15) 0.065(2) -0.0052(17) 0.0069(17) 0.0003(14)
B8 0.041(2) 0.0243(18) 0.081(3) 0.003(2) 0.008(2) 0.0006(16)
B9 0.052(2) 0.038(2) 0.084(3) 0.000(2) 0.022(2) 0.0015(18)
B10 0.045(2) 0.045(2) 0.088(3) -0.015(2) 0.012(2) -0.0022(19)
B11 0.051(2) 0.042(2) 0.063(3) -0.009(2) 0.000(2) -0.0138(19)
B12 0.059(2) 0.0299(19) 0.074(3) 0.002(2) 0.006(2) 0.0208(17)
B13 0.0416(19) 0.0267(18) 0.075(3) 0.003(2) 0.0120(18) 0.0046(16)
O1 0.181(3) 0.080(2) 0.146(3) 0.030(2) 0.068(2) -0.018(2)
O2 0.0807(19) 0.074(2) 0.187(3) -0.007(2) 0.041(2) -0.0110(17)
O3 0.0834(19) 0.077(2) 0.0868(19) -0.0193(17) -0.0041(16) 0.0177(16)
O4 0.0989(19) 0.0507(16) 0.0932(19) 0.0111(15) 0.0243(16) -0.0028(15)
O5 0.0732(18) 0.091(2) 0.096(2) -0.0121(19) 0.0001(16) -0.0014(17)
O6 0.152(3) 0.104(2) 0.0641(19) 0.0046(19) 0.0020(19) 0.039(2)

loop_
_atom_type_symbol
_atom_type_description
_atom_type_scat_dispersion_real
_atom_type_scat_dispersion_imag
_atom_type_scat_source
C C 0.0033 0.0016 'International Tables Vol C Tables 4.2.6.8 and 6.1.1.4'
H H 0.0000 0.0000 'International Tables Vol C Tables 4.2.6.8 and 6.1.1.4'
B B 0.0013 0.0007 'International Tables Vol C Tables 4.2.6.8 and 6.1.1.4'
N N 0.0061 0.0033 'International Tables Vol C Tables 4.2.6.8 and 6.1.1.4'
O O 0.0106 0.0060 'International Tables Vol C Tables 4.2.6.8 and 6.1.1.4'
K K 0.2009 0.2494 'International Tables Vol C Tables 4.2.6.8 and 6.1.1.4'
Er Er -0.2586 4.9576 'International Tables Vol C Tables 4.2.6.8 and 6.1.1.4'

loop_
_geom_angle_atom_site_label_1
_geom_angle_atom_site_label_2
_geom_angle_atom_site_label_3
_geom_angle
_geom_angle_site_symmetry_1
_geom_angle_site_symmetry_3
C5 Er1 C2 104.15(11) . .
C5 Er1 N2 78.78(11) . .
C2 Er1 N2 121.02(12) . .
C5 Er1 N1 144.54(11) . .
C2 Er1 N1 70.68(11) . .
N2 Er1 N1 75.07(11) . .
C5 Er1 B4 36.87(12) . .
C2 Er1 B4 73.54(11) . .
N2 Er1 B4 77.97(11) . .
N1 Er1 B4 113.10(12) . .
C5 Er1 B3 73.56(11) . .
C2 Er1 B3 36.80(11) . .
N2 Er1 B3 95.05(11) . .
N1 Er1 B3 85.25(11) . .
B4 Er1 B3 38.28(12) . .
C5 Er1 B6 35.68(11) . .
C2 Er1 B6 97.16(12) . .
N2 Er1 B6 111.87(12) . .
N1 Er1 B6 167.80(10) . .
B4 Er1 B6 60.62(12) . .
B3 Er1 B6 84.14(12) . .
C5 Er1 B8 97.16(12) . .
C2 Er1 B8 35.63(12) . .
N2 Er1 B8 155.05(11) . .
N1 Er1 B8 96.58(12) . .
B4 Er1 B8 84.15(11) . .
B3 Er1 B8 60.49(11) . .
B6 Er1 B8 72.89(12) . .
C5 Er1 B7 95.41(11) . 3_656
C2 Er1 B7 146.43(11) . 3_656
N2 Er1 B7 89.14(11) . 3_656
N1 Er1 B7 107.60(11) . 3_656
B4 Er1 B7 131.93(12) . 3_656
B3 Er1 B7 167.13(13) . 3_656
B6 Er1 B7 83.00(11) . 3_656
B8 Er1 B7 115.80(11) . 3_656
C5 Er1 B6 121.10(11) . 3_656
C2 Er1 B6 110.48(11) . 3_656
N2 Er1 B6 117.56(11) . 3_656
N1 Er1 B6 92.39(11) . 3_656
B4 Er1 B6 153.47(13) . 3_656
B3 Er1 B6 145.56(11) . 3_656
B6 Er1 B6 92.95(11) . 3_656
B8 Er1 B6 85.80(11) . 3_656
B7 Er1 B6 36.40(10) 3_656 3_656
C5 Er1 Er1 79.18(8) . 3_656
C2 Er1 Er1 110.42(9) . 3_656
N2 Er1 Er1 127.44(8) . 3_656
N1 Er1 Er1 136.10(7) . 3_656
B4 Er1 Er1 108.75(10) . 3_656
B3 Er1 Er1 122.90(9) . 3_656
B6 Er1 Er1 48.16(8) . 3_656
B8 Er1 Er1 74.80(9) . 3_656
B7 Er1 Er1 46.66(8) 3_656 3_656
B6 Er1 Er1 44.79(8) 3_656 3_656
O4 K1 O2 116.32(9) . .
O4 K1 O6 115.60(10) . .
O2 K1 O6 116.61(11) . .
O4 K1 O5 57.50(9) . .
O2 K1 O5 150.01(10) . .
O6 K1 O5 58.21(10) . .
O4 K1 O3 58.54(8) . .
O2 K1 O3 58.24(10) . .
O6 K1 O3 153.04(10) . .
O5 K1 O3 111.41(9) . .
O4 K1 O1 146.83(10) . .
O2 K1 O1 58.39(11) . .
O6 K1 O1 58.22(11) . .
O5 K1 O1 108.97(10) . .
O3 K1 O1 110.59(10) . .
O4 K1 B12 113.65(10) . .
O2 K1 B12 103.21(10) . .
O6 K1 B12 86.70(10) . .
O5 K1 B12 105.78(10) . .
O3 K1 B12 120.14(10) . .
O1 K1 B12 98.94(11) . .
O4 K1 B13 103.43(10) . .
O2 K1 B13 83.33(10) . .
O6 K1 B13 116.53(10) . .
O5 K1 B13 126.29(10) . .
O3 K1 B13 89.91(9) . .
O1 K1 B13 107.98(10) . .
B12 K1 B13 30.60(10) . .
O4 K1 B10 81.64(10) . .
O2 K1 B10 113.69(11) . .
O6 K1 B10 107.41(11) . .
O5 K1 B10 95.05(10) . .
O3 K1 B10 97.95(10) . .
O1 K1 B10 131.42(11) . .
B12 K1 B10 32.79(11) . .
B13 K1 B10 31.72(9) . .
C14 N1 C13 109.3(3) . .
C14 N1 C12 108.9(3) . .
C13 N1 C12 108.5(3) . .
C14 N1 Er1 112.5(2) . .
C13 N1 Er1 114.8(2) . .
C12 N1 Er1 102.3(2) . .
C15 N2 Er1 135.9(3) . .
C11 C2 B3 121.5(3) . .
C11 C2 B8 119.9(3) . .
B3 C2 B8 115.8(3) . .
C11 C2 B9 118.1(3) . .
B3 C2 B9 67.4(2) . .
B8 C2 B9 69.0(3) . .
C11 C2 Er1 118.9(2) . .
B3 C2 Er1 81.12(18) . .
B8 C2 Er1 85.58(19) . .
B9 C2 Er1 122.9(2) . .
B6 C5 B11 70.3(2) . .
B6 C5 B4 115.7(3) . .
B11 C5 B4 68.5(3) . .
B6 C5 Er1 84.59(18) . .
B11 C5 Er1 125.2(2) . .
B4 C5 Er1 81.30(19) . .
C12 C11 C2 110.3(3) . .
N1 C12 C11 113.3(3) . .
N2 C15 C16 177.4(5) . .
O1 C21 C22 110.7(5) . .
O2 C22 C21 110.3(5) . .
O2 C23 C24 108.9(4) . .
O3 C24 C23 111.5(4) . .
O3 C25 C26 108.5(4) . .
O4 C26 C25 108.1(4) . .
O4 C27 C28 108.6(4) . .
O5 C28 C27 110.3(4) . .
O5 C29 C30 109.7(4) . .
O6 C30 C29 108.7(4) . .
O6 C31 C32 110.2(5) . .
O1 C32 C31 106.6(5) . .
C42 C41 C46 120.0 . .
C42 C41 C47 121.4(3) . .
C46 C41 C47 118.5(3) . .
C41 C42 C43 120.0 . .
C42 C43 C44 120.0 . .
C45 C44 C43 120.0 . .
C44 C45 C46 120.0 . .
C45 C46 C41 120.0 . .
C52 C51 C56 120.0 . .
C52 C51 C57 120.6(2) . .
C56 C51 C57 119.4(2) . .
C53 C52 C51 120.0 . .
C52 C53 C54 120.0 . .
C55 C54 C53 120.0 . .
C54 C55 C56 120.0 . .
C55 C56 C51 120.0 . .
C2 B3 B4 128.5(3) . .
C2 B3 B9 56.8(2) . .
B4 B3 B9 120.8(3) . .
C2 B3 B10 106.8(3) . .
B4 B3 B10 63.4(2) . .
B9 B3 B10 60.7(2) . .
C2 B3 Er1 62.08(17) . .
B4 B3 Er1 70.77(18) . .
B9 B3 Er1 103.5(2) . .
B10 B3 Er1 102.3(2) . .
C5 B4 B3 128.3(3) . .
C5 B4 B11 55.6(2) . .
B3 B4 B11 122.5(3) . .
C5 B4 B10 105.9(3) . .
B3 B4 B10 64.5(2) . .
B11 B4 B10 61.4(2) . .
C5 B4 Er1 61.84(17) . .
B3 B4 Er1 70.95(18) . .
B11 B4 Er1 103.4(2) . .
B10 B4 Er1 102.95(19) . .
C5 B6 B12 107.6(3) . .
C5 B6 B7 123.5(3) . .
B12 B6 B7 62.0(2) . .
C5 B6 B11 55.0(2) . .
B12 B6 B11 57.0(2) . .
B7 B6 B11 109.0(2) . .
C5 B6 Er1 59.73(17) . .
B12 B6 Er1 113.4(2) . .
B7 B6 Er1 74.02(19) . .
B11 B6 Er1 99.8(2) . .
C5 B6 Er1 132.6(2) . 3_656
B12 B6 Er1 116.8(2) . 3_656
B7 B6 Er1 69.08(16) . 3_656
B11 B6 Er1 172.2(3) . 3_656
Er1 B6 Er1 87.05(11) . 3_656
B6 B7 B13 111.8(2) . .
B6 B7 B8 131.8(3) . .
B13 B7 B8 61.5(2) . .
B6 B7 B12 57.9(2) . .
B13 B7 B12 59.2(2) . .
B8 B7 B12 115.1(3) . .
B6 B7 Er1 74.52(16) . 3_656
B13 B7 Er1 163.8(3) . 3_656
B8 B7 Er1 126.2(2) . 3_656
B12 B7 Er1 118.1(2) . 3_656
C2 B8 B7 121.6(3) . .
C2 B8 B9 55.8(2) . .
B7 B8 B9 106.7(3) . .
C2 B8 B13 107.6(3) . .
B7 B8 B13 59.2(2) . .
B9 B8 B13 57.0(2) . .
C2 B8 Er1 58.79(16) . .
B7 B8 Er1 72.59(17) . .
B9 B8 Er1 98.2(2) . .
B13 B8 Er1 109.5(2) . .
C2 B9 B13 111.1(3) . .
C2 B9 B3 55.8(2) . .
B13 B9 B3 113.3(3) . .
C2 B9 B8 55.2(2) . .
B13 B9 B8 61.6(2) . .
B3 B9 B8 97.5(3) . .
C2 B9 B10 109.2(3) . .
B13 B9 B10 61.7(2) . .
B3 B9 B10 64.7(2) . .
B8 B9 B10 103.5(3) . .
B13 B10 B9 54.9(2) . .
B13 B10 B11 105.8(3) . .
B9 B10 B11 140.6(3) . .
B13 B10 B12 55.5(2) . .
B9 B10 B12 107.1(3) . .
B11 B10 B12 52.4(2) . .
B13 B10 B4 124.4(3) . .
B9 B10 B4 104.3(3) . .
B11 B10 B4 55.1(2) . .
B12 B10 B4 97.4(3) . .
B13 B10 B3 99.7(3) . .
B9 B10 B3 54.6(2) . .
B11 B10 B3 104.8(3) . .
B12 B10 B3 123.3(3) . .
B4 B10 B3 52.1(2) . .
B13 B10 K1 71.57(19) . .
B9 B10 K1 106.2(2) . .
B11 B10 K1 96.8(2) . .
B12 B10 K1 68.87(19) . .
B4 B10 K1 149.1(2) . .
B3 B10 K1 158.3(2) . .
C5 B11 B12 108.6(3) . .
C5 B11 B4 55.9(2) . .
B12 B11 B4 113.2(3) . .
C5 B11 B6 54.7(2) . .
B12 B11 B6 58.3(2) . .
B4 B11 B6 96.2(3) . .
C5 B11 B10 107.9(3) . .
B12 B11 B10 63.8(2) . .
B4 B11 B10 63.5(2) . .
B6 B11 B10 101.3(2) . .
B11 B12 B6 64.7(2) . .
B11 B12 B13 121.9(3) . .
B6 B12 B13 114.7(3) . .
B11 B12 B7 113.7(3) . .
B6 B12 B7 60.1(2) . .
B13 B12 B7 60.2(2) . .
B11 B12 B10 63.8(2) . .
B6 B12 B10 105.3(3) . .
B13 B12 B10 61.0(2) . .
B7 B12 B10 98.6(3) . .
B11 B12 K1 108.2(2) . .
B6 B12 K1 168.0(2) . .
B13 B12 K1 77.13(19) . .
B7 B12 K1 131.2(2) . .
B10 B12 K1 78.34(18) . .
B9 B13 B12 122.5(3) . .
B9 B13 B7 110.3(3) . .
B12 B13 B7 60.6(2) . .
B9 B13 B8 61.4(2) . .
B12 B13 B8 114.2(3) . .
B7 B13 B8 59.2(2) . .
B9 B13 B10 63.4(2) . .
B12 B13 B10 63.5(2) . .
B7 B13 B10 100.5(2) . .
B8 B13 B10 104.5(3) . .
B9 B13 K1 114.5(2) . .
B12 B13 K1 72.26(19) . .
B7 B13 K1 127.2(2) . .
B8 B13 K1 173.4(2) . .
B10 B13 K1 76.71(19) . .
C21 O1 C32 111.9(5) . .
C21 O1 K1 110.0(4) . .
C32 O1 K1 109.1(4) . .
C22 O2 C23 113.2(4) . .
C22 O2 K1 120.0(3) . .
C23 O2 K1 117.8(3) . .
C24 O3 C25 114.5(4) . .
C24 O3 K1 106.8(3) . .
C25 O3 K1 103.3(3) . .
C27 O4 C26 113.5(3) . .
C27 O4 K1 121.4(3) . .
C26 O4 K1 119.6(3) . .
C28 O5 C29 113.9(4) . .
C28 O5 K1 110.3(3) . .
C29 O5 K1 108.1(3) . .
C30 O6 C31 113.4(4) . .
C30 O6 K1 119.9(3) . .
C31 O6 K1 115.9(3) . .

loop_
_geom_bond_atom_site_label_1
_geom_bond_atom_site_label_2
_geom_bond_distance
_geom_bond_site_symmetry_2
Er1 C5 2.350(3) .
Er1 C2 2.359(3) .
Er1 N2 2.588(3) .
Er1 N1 2.607(3) .
Er1 B4 2.634(4) .
Er1 B3 2.637(4) .
Er1 B6 2.708(4) .
Er1 B8 2.750(4) .
Er1 B7 2.776(3) 3_656
Er1 B6 2.864(4) 3_656
Er1 Er1 3.8394(3) 3_656
K1 O4 2.795(3) .
K1 O2 2.855(3) .
K1 O6 2.868(3) .
K1 O5 2.895(3) .
K1 O3 2.909(3) .
K1 O1 2.926(4) .
K1 B12 3.313(4) .
K1 B13 3.391(4) .
K1 B10 3.479(5) .
N1 C14 1.449(5) .
N1 C13 1.464(5) .
N1 C12 1.504(5) .
N2 C15 1.124(5) .
C2 C11 1.527(5) .
C2 B3 1.599(5) .
C2 B8 1.607(6) .
C2 B9 1.619(6) .
C5 B6 1.587(5) .
C5 B11 1.592(5) .
C5 B4 1.599(5) .
C11 C12 1.526(6) .
C15 C16 1.486(6) .
C21 O1 1.416(7) .
C21 C22 1.497(9) .
C22 O2 1.384(8) .
C23 O2 1.422(6) .
C23 C24 1.430(8) .
C24 O3 1.389(6) .
C25 O3 1.409(6) .
C25 C26 1.478(7) .
C26 O4 1.402(5) .
C27 O4 1.366(5) .
C27 C28 1.468(7) .
C28 O5 1.380(6) .
C29 O5 1.421(6) .
C29 C30 1.505(9) .
C30 O6 1.385(7) .
C31 O6 1.444(7) .
C31 C32 1.446(10) .
C32 O1 1.417(8) .
C41 C42 1.3900 .
C41 C46 1.3900 .
C41 C47 1.523(5) .
C42 C43 1.3900 .
C43 C44 1.3900 .
C44 C45 1.3900 .
C45 C46 1.3900 .
C51 C52 1.3900 .
C51 C56 1.3900 .
C51 C57 1.522(5) .
C52 C53 1.3900 .
C53 C54 1.3900 .
C54 C55 1.3900 .
C55 C56 1.3900 .
B3 B4 1.728(5) .
B3 B9 1.785(6) .
B3 B10 1.978(7) .
B4 B11 1.796(6) .
B4 B10 1.960(6) .
B6 B12 1.722(5) .
B6 B7 1.764(5) .
B6 B11 1.829(5) .
B6 Er1 2.864(4) 3_656
B7 B13 1.789(5) .
B7 B8 1.788(6) .
B7 B12 1.795(5) .
B7 Er1 2.776(3) 3_656
B8 B9 1.826(6) .
B8 B13 1.830(6) .
B9 B13 1.746(6) .
B9 B10 1.908(6) .
B10 B13 1.879(6) .
B10 B11 1.923(6) .
B10 B12 1.924(6) .
B11 B12 1.697(6) .
B12 B13 1.771(6) .
